data_9001994
loop_
_publ_author_name
'Oberti, R.'
'Hawthorne, F. C.'
'Camara, F.'
'Raudsepp, M.'

_publ_section_title
;
 Unusual M3+ cations in synthetic amphiboles with nominal fluoro-eckermannite
 composition: Deviations from stoichiometry and structural effects of the
 cummingtonite component
 Sample: Sc, Na.92Na1.97Mg.03Mg3.95Sc1.05Si8O22F2
;
_journal_name_full 'American Mineralogist'
_journal_page_first 102
_journal_page_last 111
_journal_volume 84
_journal_year 1999
_chemical_formula_sum 'F2 Mg4 Na3.65 O22 Sc1.06 Si8'
_chemical_name_mineral Fluoro-eckermannite
_space_group_IT_number 12
_symmetry_space_group_name_Hall '-C 2y'
_symmetry_space_group_name_H-M 'C 1 2/m 1'
_cell_angle_alpha 90
_cell_angle_beta 103.64
_cell_angle_gamma 90
_cell_length_a 9.820
_cell_length_b 18.036
_cell_length_c 5.290
_cell_formula_units_Z 2
_cell_volume 910.506
_database_code_amcsd 0002056
_exptl_crystal_density_diffrn 3.077
_cod_original_formula_sum 'Si8 Mg4 Sc1.06 Na3.65 O22 F2'
_cod_database_code 9001994

loop_
_space_group_symop_operation_xyz
x,y,z
1/2+x,1/2+y,z
x,-y,z
1/2+x,1/2-y,z
-x,y,-z
1/2-x,1/2+y,-z
-x,-y,-z
1/2-x,1/2-y,-z

loop_
_atom_site_label
_atom_site_fract_x
_atom_site_fract_y
_atom_site_fract_z
_atom_site_occupancy
_atom_site_U_iso_or_equiv
Si(1) 0.28270 0.08450 0.29070 1.00000 0.00456
Si(2) 0.28830 0.16950 0.79530 1.00000 0.00545
Mg(1) 0.00000 0.08840 0.50000 1.00000 0.00646
Sc(2) 0.00000 0.18150 0.00000 0.53000 0.00608
Mg(2) 0.00000 0.18150 0.00000 0.47000 0.00608
Mg(3) 0.00000 0.00000 0.00000 1.00000 0.00646
Na(4) 0.00000 0.27600 0.50000 0.97000 0.02546
Mg(4) 0.00000 0.27600 0.50000 0.03000 0.02546
NaA 0.00000 0.50000 0.00000 0.27000 0.02546
NaA(m) 0.04070 0.50000 0.09370 0.52000 0.02951
NaA(2) 0.00000 0.47490 0.00000 0.20000 0.03888
O1 0.11410 0.08460 0.21600 1.00000 0.00595
O2 0.11940 0.16590 0.72650 1.00000 0.00621
F3 0.10120 0.00000 0.70970 1.00000 0.00747
O4 0.36000 0.24830 0.79680 1.00000 0.00988
O5 0.34900 0.12740 0.07830 1.00000 0.00925
O6 0.34450 0.11800 0.57890 1.00000 0.00912
O7 0.34270 0.00000 0.29070 1.00000 0.00899

loop_
_cod_related_entry_id
_cod_related_entry_database
_cod_related_entry_code
1 AMCSD 0002056
